data_1517121
loop_
_publ_author_name
'Fupeng Zhai'
'Mingli Deng'
'Yun Ling'
'Zhenxia Chen'
'Linhong Weng'
'Yaming Zhou'

_publ_section_title
;
 Syntheses, structures and magnetic properties of two isostructural
 metal-phosphonate frameworks
;
_journal_name_full
;
Inorganica Chimica Acta
;
_journal_page_first 104
_journal_page_last 108
_journal_volume 402
_journal_year 2013
_chemical_formula_moiety 'C48 H38 Co5 N18 O18 P6'
_chemical_formula_sum 'C48 H38 Co5 N18 O18 P6'
_chemical_formula_weight 1635.43
_space_group_IT_number 14
_symmetry_cell_setting monoclinic
_symmetry_space_group_name_Hall '-P 2yn'
_symmetry_space_group_name_H-M 'P 1 21/n 1'
_atom_sites_solution_hydrogens geom
_atom_sites_solution_primary direct
_atom_sites_solution_secondary difmap
_cell_angle_alpha 90.00
_cell_angle_beta 95.6180(10)
_cell_angle_gamma 90.00
_cell_formula_units_Z 2
_cell_length_a 9.4189(7)
_cell_length_b 26.248(2)
_cell_length_c 11.4511(9)
_cell_measurement_reflns_used 9913
_cell_measurement_temperature 296(2)
_cell_measurement_theta_max 27.68
_cell_measurement_theta_min 2.31
_cell_volume 2817.4(4)
_computing_cell_refinement 'Bruker SAINT'
_computing_data_collection 'Bruker APEX2'
_computing_data_reduction 'Bruker SAINT'
_computing_molecular_graphics 'Bruker SHELXTL'
_computing_publication_material 'Bruker SHELXTL'
_computing_structure_refinement 'SHELXL-97 (Sheldrick, 2008)'
_computing_structure_solution 'SHELXS-97 (Sheldrick, 2008)'
_diffrn_ambient_temperature 296(2)
_diffrn_measured_fraction_theta_full 0.997
_diffrn_measured_fraction_theta_max 0.997
_diffrn_measurement_device_type 'Bruker APEX-II CCD'
_diffrn_measurement_method '\f and \w scans'
_diffrn_radiation_monochromator graphite
_diffrn_radiation_source 'fine-focus sealed tube'
_diffrn_radiation_type MoK\a
_diffrn_radiation_wavelength 0.71073
_diffrn_reflns_av_R_equivalents 0.0230
_diffrn_reflns_av_sigmaI/netI 0.0239
_diffrn_reflns_limit_h_max 11
_diffrn_reflns_limit_h_min -11
_diffrn_reflns_limit_k_max 29
_diffrn_reflns_limit_k_min -31
_diffrn_reflns_limit_l_max 13
_diffrn_reflns_limit_l_min -13
_diffrn_reflns_number 16993
_diffrn_reflns_theta_full 25.20
_diffrn_reflns_theta_max 25.20
_diffrn_reflns_theta_min 1.55
_exptl_absorpt_coefficient_mu 1.705
_exptl_absorpt_correction_T_max 0.8480
_exptl_absorpt_correction_T_min 0.7267
_exptl_absorpt_correction_type multi-scan
_exptl_absorpt_process_details sadabs
_exptl_crystal_colour purple
_exptl_crystal_density_diffrn 1.928
_exptl_crystal_density_method 'not measured'
_exptl_crystal_description rod
_exptl_crystal_F_000 1642
_exptl_crystal_size_max 0.20
_exptl_crystal_size_mid 0.15
_exptl_crystal_size_min 0.10
_refine_diff_density_max 0.674
_refine_diff_density_min -0.773
_refine_diff_density_rms 0.233
_refine_ls_extinction_method none
_refine_ls_goodness_of_fit_ref 1.011
_refine_ls_hydrogen_treatment constr
_refine_ls_matrix_type full
_refine_ls_number_parameters 430
_refine_ls_number_reflns 5070
_refine_ls_number_restraints 0
_refine_ls_restrained_S_all 1.011
_refine_ls_R_factor_all 0.0367
_refine_ls_R_factor_gt 0.0330
_refine_ls_shift/su_max 0.001
_refine_ls_shift/su_mean 0.000
_refine_ls_structure_factor_coef Fsqd
_refine_ls_weighting_details 'calc w=1/[\s^2^(Fo^2^)+(0.0439P)^2^+14.3810P] where P=(Fo^2^+2Fc^2^)/3'
_refine_ls_weighting_scheme calc
_refine_ls_wR_factor_gt 0.0916
_refine_ls_wR_factor_ref 0.1055
_reflns_number_gt 4774
_reflns_number_total 5070
_reflns_threshold_expression >2sigma(I)
_cod_data_source_file ICA-2013-402-104-108-1.cif
_cod_data_source_block 10919am
_cod_depositor_comments
;
The following automatic conversions were performed:

'_symmetry_cell_setting' value 'Monoclinic' changed to 'monoclinic'
according to the built-in table from CIF Core dictionary named
'cif_core.dic' version 2.4.1 from 2010-06-29.

Automatic conversion script
Id: cif_fix_values 2281 2013-09-26 08:29:07Z andrius 
;
_cod_original_sg_symbol_H-M P2(1)/n
_cod_database_code 1517121

loop_
_symmetry_equiv_pos_as_xyz
'x, y, z'
'-x+1/2, y+1/2, -z+1/2'
'-x, -y, -z'
'x-1/2, -y-1/2, z-1/2'

loop_
_atom_site_label
_atom_site_type_symbol
_atom_site_fract_x
_atom_site_fract_y
_atom_site_fract_z
_atom_site_U_iso_or_equiv
_atom_site_adp_type
_atom_site_occupancy
_atom_site_symmetry_multiplicity
_atom_site_calc_flag
_atom_site_refinement_flags
Co1 Co 0.5000 0.0000 1.0000 0.01296(16) Uani 1 2 d S
Co2 Co 0.10690(5) 0.090666(18) 0.94622(4) 0.01272(13) Uani 1 1 d .
Co3 Co 0.28130(5) -0.111972(19) 1.06902(4) 0.01550(13) Uani 1 1 d .
O1 O 0.3261(3) -0.05151(10) 0.9632(2) 0.0162(5) Uani 1 1 d .
O2 O 0.0810(3) -0.07535(10) 0.9778(2) 0.0187(6) Uani 1 1 d .
O3 O 0.1270(3) 0.01505(10) 0.9040(2) 0.0219(6) Uani 1 1 d .
O4 O 0.0717(3) 0.16532(10) 1.0063(2) 0.0231(6) Uani 1 1 d .
O5 O -0.0395(3) 0.25160(11) 0.9611(3) 0.0295(7) Uani 1 1 d .
H5A H -0.0398 0.2472 0.8902 0.035 Uiso 1 1 calc R
O6 O -0.2018(3) 0.17744(11) 0.9896(3) 0.0274(7) Uani 1 1 d .
O7 O 0.4382(3) 0.03883(10) 0.8526(2) 0.0180(6) Uani 1 1 d .
O8 O 0.5312(3) 0.12878(10) 0.8467(2) 0.0201(6) Uani 1 1 d .
O9 O 0.2680(3) 0.11504(10) 0.8534(2) 0.0185(6) Uani 1 1 d .
N1 N 0.1800(3) -0.10281(14) 0.2197(3) 0.0218(7) Uani 1 1 d .
N2 N 0.0341(3) -0.10085(12) 0.2152(3) 0.0181(7) Uani 1 1 d .
N3 N 0.1231(4) -0.09823(14) 0.3994(3) 0.0228(7) Uani 1 1 d .
N4 N -0.0350(4) 0.26034(16) 1.7226(3) 0.0341(9) Uani 1 1 d .
N5 N -0.0735(5) 0.30879(16) 1.6860(3) 0.0390(10) Uani 1 1 d .
N6 N -0.0504(4) 0.26254(14) 1.5298(3) 0.0266(8) Uani 1 1 d .
N7 N 0.3652(3) 0.04640(13) 0.1142(3) 0.0199(7) Uani 1 1 d .
N8 N 0.2497(3) 0.07916(12) 0.1006(3) 0.0171(6) Uani 1 1 d .
N9 N 0.3247(3) 0.07624(12) 0.2868(3) 0.0181(7) Uani 1 1 d .
P1 P 0.17123(10) -0.03941(4) 0.91123(8) 0.0133(2) Uani 1 1 d .
P2 P -0.05356(11) 0.19828(4) 1.02400(9) 0.0189(2) Uani 1 1 d .
P3 P 0.40488(10) 0.09320(4) 0.81621(8) 0.0131(2) Uani 1 1 d .
C1 C 0.1582(4) -0.06148(14) 0.7598(3) 0.0159(7) Uani 1 1 d .
C2 C 0.2533(5) -0.09569(17) 0.7169(4) 0.0269(9) Uani 1 1 d .
H2 H 0.3255 -0.1098 0.7680 0.032 Uiso 1 1 calc R
C3 C 0.2423(5) -0.10917(19) 0.5982(4) 0.0322(10) Uani 1 1 d .
H3 H 0.3076 -0.1314 0.5697 0.039 Uiso 1 1 calc R
C4 C 0.1324(4) -0.08867(16) 0.5244(3) 0.0220(8) Uani 1 1 d .
C5 C 0.0323(4) -0.05700(17) 0.5657(3) 0.0248(9) Uani 1 1 d .
H5 H -0.0442 -0.0452 0.5155 0.030 Uiso 1 1 calc R
C6 C 0.0465(4) -0.04279(16) 0.6826(3) 0.0234(8) Uani 1 1 d .
H6 H -0.0194 -0.0205 0.7102 0.028 Uiso 1 1 calc R
C7 C 0.0017(4) -0.09807(15) 0.3230(3) 0.0201(8) Uani 1 1 d .
H7 H -0.0906 -0.0962 0.3450 0.024 Uiso 1 1 calc R
C8 C 0.2315(4) -0.10145(18) 0.3303(4) 0.0271(9) Uani 1 1 d .
H8 H 0.3279 -0.1025 0.3572 0.032 Uiso 1 1 calc R
C9 C -0.0492(4) 0.21802(15) 1.1761(3) 0.0206(8) Uani 1 1 d .
C10 C 0.0770(5) 0.2223(2) 1.2475(4) 0.0390(12) Uani 1 1 d .
H10 H 0.1630 0.2155 1.2170 0.047 Uiso 1 1 calc R
C11 C 0.0776(5) 0.2370(2) 1.3651(4) 0.0408(12) Uani 1 1 d .
H11 H 0.1630 0.2397 1.4127 0.049 Uiso 1 1 calc R
C12 C -0.0492(5) 0.24708(16) 1.4089(4) 0.0266(9) Uani 1 1 d .
C13 C -0.1765(5) 0.2439(3) 1.3398(4) 0.0509(16) Uani 1 1 d .
H13 H -0.2620 0.2516 1.3702 0.061 Uiso 1 1 calc R
C14 C -0.1751(5) 0.2288(2) 1.2233(4) 0.0459(14) Uani 1 1 d .
H14 H -0.2609 0.2260 1.1762 0.055 Uiso 1 1 calc R
C15 C -0.0843(6) 0.30841(19) 1.5715(4) 0.0401(12) Uani 1 1 d .
H15 H -0.1120 0.3363 1.5247 0.048 Uiso 1 1 calc R
C16 C -0.0213(6) 0.23375(19) 1.6277(4) 0.0404(12) Uani 1 1 d .
H16 H 0.0049 0.1996 1.6274 0.049 Uiso 1 1 calc R
C17 C 0.3788(4) 0.09016(14) 0.6557(3) 0.0158(7) Uani 1 1 d .
C18 C 0.3498(4) 0.04301(15) 0.6011(3) 0.0199(8) Uani 1 1 d .
H18 H 0.3425 0.0141 0.6470 0.024 Uiso 1 1 calc R
C19 C 0.3319(4) 0.03872(15) 0.4802(3) 0.0213(8) Uani 1 1 d .
H19 H 0.3151 0.0071 0.4451 0.026 Uiso 1 1 calc R
C20 C 0.3391(4) 0.08191(15) 0.4123(3) 0.0180(8) Uani 1 1 d .
C21 C 0.3632(5) 0.12956(16) 0.4629(3) 0.0244(9) Uani 1 1 d .
H21 H 0.3656 0.1586 0.4165 0.029 Uiso 1 1 calc R
C22 C 0.3839(5) 0.13300(15) 0.5849(3) 0.0224(8) Uani 1 1 d .
H22 H 0.4016 0.1647 0.6196 0.027 Uiso 1 1 calc R
C23 C 0.2286(4) 0.09626(15) 0.2045(3) 0.0199(8) Uani 1 1 d .
H23 H 0.1571 0.1191 0.2196 0.024 Uiso 1 1 calc R
C24 C 0.4063(5) 0.04537(17) 0.2256(3) 0.0256(9) Uani 1 1 d .
H24 H 0.4821 0.0259 0.2593 0.031 Uiso 1 1 calc R

loop_
_atom_site_aniso_label
_atom_site_aniso_U_11
_atom_site_aniso_U_22
_atom_site_aniso_U_33
_atom_site_aniso_U_23
_atom_site_aniso_U_13
_atom_site_aniso_U_12
Co1 0.0137(3) 0.0162(3) 0.0088(3) 0.0014(3) -0.0001(3) 0.0008(3)
Co2 0.0127(2) 0.0160(3) 0.0095(2) -0.00036(18) 0.00138(18) 0.00096(18)
Co3 0.0147(3) 0.0196(3) 0.0121(2) 0.00036(19) 0.00066(19) 0.0005(2)
O1 0.0138(13) 0.0200(13) 0.0142(12) 0.0010(10) -0.0014(10) -0.0001(10)
O2 0.0192(14) 0.0209(14) 0.0171(13) 0.0041(11) 0.0064(11) 0.0010(11)
O3 0.0229(14) 0.0179(14) 0.0243(14) -0.0008(11) -0.0015(11) -0.0001(11)
O4 0.0203(14) 0.0204(14) 0.0285(15) -0.0074(12) 0.0020(12) 0.0025(11)
O5 0.0452(19) 0.0210(15) 0.0223(14) 0.0010(12) 0.0033(13) 0.0033(13)
O6 0.0214(15) 0.0239(15) 0.0352(16) -0.0084(12) -0.0055(12) 0.0043(12)
O7 0.0212(14) 0.0216(14) 0.0105(12) 0.0018(10) -0.0015(10) 0.0045(11)
O8 0.0158(13) 0.0247(14) 0.0191(13) 0.0020(11) -0.0023(10) -0.0019(11)
O9 0.0156(13) 0.0233(14) 0.0175(13) 0.0021(11) 0.0061(10) 0.0019(11)
N1 0.0146(16) 0.038(2) 0.0129(15) -0.0022(14) 0.0012(12) 0.0021(14)
N2 0.0150(15) 0.0241(17) 0.0150(15) -0.0015(13) 0.0004(12) 0.0043(13)
N3 0.0189(17) 0.038(2) 0.0113(15) -0.0020(14) -0.0005(13) 0.0021(15)
N4 0.042(2) 0.037(2) 0.0224(19) 0.0029(16) 0.0019(16) 0.0012(18)
N5 0.058(3) 0.036(2) 0.025(2) -0.0025(17) 0.0116(18) 0.013(2)
N6 0.033(2) 0.0283(19) 0.0183(17) 0.0005(14) 0.0033(14) 0.0015(16)
N7 0.0194(17) 0.0252(17) 0.0150(15) -0.0019(13) 0.0006(13) 0.0071(13)
N8 0.0168(16) 0.0208(16) 0.0134(15) 0.0013(12) -0.0006(12) 0.0005(13)
N9 0.0230(17) 0.0228(17) 0.0084(14) -0.0009(12) 0.0005(12) 0.0041(13)
P1 0.0136(5) 0.0160(4) 0.0102(4) -0.0010(3) 0.0011(3) 0.0005(4)
P2 0.0209(5) 0.0174(5) 0.0183(5) -0.0037(4) 0.0006(4) 0.0023(4)
P3 0.0130(4) 0.0182(5) 0.0081(4) 0.0008(3) 0.0007(3) 0.0019(4)
C1 0.0175(18) 0.0187(18) 0.0117(17) 0.0002(14) 0.0032(14) -0.0025(15)
C2 0.028(2) 0.035(2) 0.0160(19) -0.0035(17) -0.0045(17) 0.0132(19)
C3 0.030(2) 0.048(3) 0.018(2) -0.0099(19) -0.0012(17) 0.017(2)
C4 0.022(2) 0.033(2) 0.0105(18) -0.0011(16) -0.0012(15) -0.0017(17)
C5 0.023(2) 0.036(2) 0.0153(19) 0.0001(17) -0.0017(16) 0.0070(17)
C6 0.024(2) 0.028(2) 0.0174(19) -0.0010(16) 0.0008(16) 0.0074(17)
C7 0.0156(19) 0.031(2) 0.0136(18) -0.0009(15) 0.0014(14) 0.0018(16)
C8 0.018(2) 0.047(3) 0.0164(19) -0.0042(18) 0.0000(16) 0.0043(18)
C9 0.022(2) 0.0200(19) 0.0199(19) -0.0022(15) 0.0038(16) 0.0012(16)
C10 0.026(2) 0.061(3) 0.030(2) -0.018(2) 0.0062(19) -0.001(2)
C11 0.023(2) 0.067(4) 0.031(2) -0.019(2) -0.0012(19) 0.000(2)
C12 0.035(2) 0.027(2) 0.0176(19) -0.0034(16) 0.0029(17) 0.0002(18)
C13 0.022(2) 0.102(5) 0.029(3) -0.018(3) 0.008(2) 0.008(3)
C14 0.022(2) 0.088(4) 0.027(2) -0.015(3) -0.0017(19) 0.008(3)
C15 0.066(4) 0.030(2) 0.026(2) 0.0030(19) 0.011(2) 0.015(2)
C16 0.063(3) 0.029(2) 0.029(2) 0.004(2) 0.001(2) 0.002(2)
C17 0.0126(17) 0.0222(19) 0.0125(17) -0.0002(14) 0.0008(14) 0.0031(14)
C18 0.024(2) 0.0193(19) 0.0155(18) 0.0037(15) -0.0018(15) 0.0004(16)
C19 0.028(2) 0.0177(19) 0.0171(18) -0.0041(15) -0.0026(16) 0.0011(16)
C20 0.0211(19) 0.0232(19) 0.0094(17) -0.0004(14) 0.0002(14) 0.0032(15)
C21 0.036(2) 0.022(2) 0.0151(19) 0.0032(15) 0.0019(17) 0.0018(17)
C22 0.034(2) 0.0179(19) 0.0148(18) -0.0017(15) 0.0011(16) -0.0008(16)
C23 0.0197(19) 0.025(2) 0.0155(18) 0.0010(15) 0.0021(15) 0.0069(16)
C24 0.027(2) 0.034(2) 0.0156(19) -0.0036(17) -0.0012(16) 0.0140(18)

loop_
_atom_type_symbol
_atom_type_description
_atom_type_scat_dispersion_real
_atom_type_scat_dispersion_imag
_atom_type_scat_source
C C 0.0033 0.0016 'International Tables Vol C Tables 4.2.6.8 and 6.1.1.4'
H H 0.0000 0.0000 'International Tables Vol C Tables 4.2.6.8 and 6.1.1.4'
N N 0.0061 0.0033 'International Tables Vol C Tables 4.2.6.8 and 6.1.1.4'
O O 0.0106 0.0060 'International Tables Vol C Tables 4.2.6.8 and 6.1.1.4'
P P 0.1023 0.0942 'International Tables Vol C Tables 4.2.6.8 and 6.1.1.4'
Co Co 0.3494 0.9721 'International Tables Vol C Tables 4.2.6.8 and 6.1.1.4'

loop_
_geom_angle_atom_site_label_1
_geom_angle_atom_site_label_2
_geom_angle_atom_site_label_3
_geom_angle
_geom_angle_site_symmetry_1
_geom_angle_site_symmetry_3
O7 Co1 O7 180.00(14) . 3_657
O7 Co1 O1 89.89(10) . 3_657
O7 Co1 O1 90.11(10) 3_657 3_657
O7 Co1 O1 90.11(10) . .
O7 Co1 O1 89.89(10) 3_657 .
O1 Co1 O1 179.999(1) 3_657 .
O7 Co1 N7 85.44(11) . 3_656
O7 Co1 N7 94.56(11) 3_657 3_656
O1 Co1 N7 89.53(11) 3_657 3_656
O1 Co1 N7 90.47(11) . 3_656
O7 Co1 N7 94.56(11) . 1_556
O7 Co1 N7 85.44(11) 3_657 1_556
O1 Co1 N7 90.47(11) 3_657 1_556
O1 Co1 N7 89.53(11) . 1_556
N7 Co1 N7 180.000(1) 3_656 1_556
O9 Co2 O3 95.15(11) . .
O9 Co2 O2 169.39(10) . 3_557
O3 Co2 O2 90.78(11) . 3_557
O9 Co2 O4 91.58(11) . .
O3 Co2 O4 172.98(11) . .
O2 Co2 O4 82.88(11) 3_557 .
O9 Co2 N8 92.03(11) . 1_556
O3 Co2 N8 89.62(12) . 1_556
O2 Co2 N8 96.81(11) 3_557 1_556
O4 Co2 N8 88.15(12) . 1_556
O9 Co2 N2 86.69(11) . 3_556
O3 Co2 N2 88.93(11) . 3_556
O2 Co2 N2 84.63(11) 3_557 3_556
O4 Co2 N2 93.46(11) . 3_556
N8 Co2 N2 177.97(12) 1_556 3_556
O6 Co3 O8 105.28(12) 3_557 3_657
O6 Co3 O1 124.37(12) 3_557 .
O8 Co3 O1 103.53(11) 3_657 .
O6 Co3 N1 101.25(14) 3_557 1_556
O8 Co3 N1 94.67(12) 3_657 1_556
O1 Co3 N1 122.56(13) . 1_556
O6 Co3 O2 86.66(11) 3_557 .
O8 Co3 O2 167.93(11) 3_657 .
O1 Co3 O2 67.31(9) . .
N1 Co3 O2 84.52(11) 1_556 .
P1 O1 Co3 98.28(13) . .
P1 O1 Co1 128.30(15) . .
Co3 O1 Co1 124.63(12) . .
P1 O2 Co2 149.99(17) . 3_557
P1 O2 Co3 90.74(13) . .
Co2 O2 Co3 115.19(11) 3_557 .
P1 O3 Co2 160.96(18) . .
P2 O4 Co2 137.12(17) . .
P2 O5 H5A 109.5 . .
P2 O6 Co3 135.61(18) . 3_557
P3 O7 Co1 138.27(16) . .
P3 O8 Co3 127.89(17) . 3_657
P3 O9 Co2 136.67(17) . .
C8 N1 N2 108.1(3) . .
C8 N1 Co3 130.7(3) . 1_554
N2 N1 Co3 121.1(2) . 1_554
C7 N2 N1 107.1(3) . .
C7 N2 Co2 128.0(3) . 3_556
N1 N2 Co2 124.1(2) . 3_556
C8 N3 C7 104.9(3) . .
C8 N3 C4 127.7(3) . .
C7 N3 C4 126.7(3) . .
C16 N4 N5 106.5(4) . .
C15 N5 N4 106.9(4) . .
C15 N6 C16 104.0(4) . .
C15 N6 C12 128.0(4) . .
C16 N6 C12 128.0(4) . .
C24 N7 N8 106.2(3) . .
C24 N7 Co1 115.2(3) . 1_554
N8 N7 Co1 138.4(2) . 1_554
C23 N8 N7 107.4(3) . .
C23 N8 Co2 124.5(3) . 1_554
N7 N8 Co2 127.3(2) . 1_554
C23 N9 C24 104.3(3) . .
C23 N9 C20 130.5(3) . .
C24 N9 C20 125.1(3) . .
O3 P1 O2 117.11(16) . .
O3 P1 O1 117.70(15) . .
O2 P1 O1 103.34(15) . .
O3 P1 C1 105.06(17) . .
O2 P1 C1 106.90(16) . .
O1 P1 C1 105.84(16) . .
O4 P2 O6 118.42(16) . .
O4 P2 O5 110.36(17) . .
O6 P2 O5 108.42(17) . .
O4 P2 C9 110.59(18) . .
O6 P2 C9 106.66(18) . .
O5 P2 C9 100.89(17) . .
O9 P3 O7 116.15(16) . .
O9 P3 O8 111.81(16) . .
O7 P3 O8 112.27(15) . .
O9 P3 C17 105.36(16) . .
O7 P3 C17 103.85(16) . .
O8 P3 C17 106.33(16) . .
C2 C1 C6 118.3(3) . .
C2 C1 P1 123.8(3) . .
C6 C1 P1 117.9(3) . .
C1 C2 C3 121.2(4) . .
C1 C2 H2 119.4 . .
C3 C2 H2 119.4 . .
C4 C3 C2 118.4(4) . .
C4 C3 H3 120.8 . .
C2 C3 H3 120.8 . .
C5 C4 C3 121.6(4) . .
C5 C4 N3 117.9(3) . .
C3 C4 N3 120.5(4) . .
C4 C5 C6 119.4(4) . .
C4 C5 H5 120.3 . .
C6 C5 H5 120.3 . .
C5 C6 C1 120.9(4) . .
C5 C6 H6 119.6 . .
C1 C6 H6 119.6 . .
N2 C7 N3 110.3(3) . .
N2 C7 H7 124.8 . .
N3 C7 H7 124.8 . .
N1 C8 N3 109.7(3) . .
N1 C8 H8 125.2 . .
N3 C8 H8 125.2 . .
C10 C9 C14 118.4(4) . .
C10 C9 P2 122.0(3) . .
C14 C9 P2 119.7(3) . .
C9 C10 C11 120.9(4) . .
C9 C10 H10 119.5 . .
C11 C10 H10 119.5 . .
C12 C11 C10 119.1(4) . .
C12 C11 H11 120.5 . .
C10 C11 H11 120.5 . .
C11 C12 C13 121.5(4) . .
C11 C12 N6 119.8(4) . .
C13 C12 N6 118.7(4) . .
C12 C13 C14 118.6(4) . .
C12 C13 H13 120.7 . .
C14 C13 H13 120.7 . .
C9 C14 C13 121.5(4) . .
C9 C14 H14 119.2 . .
C13 C14 H14 119.2 . .
N5 C15 N6 111.4(4) . .
N5 C15 H15 124.3 . .
N6 C15 H15 124.3 . .
N4 C16 N6 111.1(4) . .
N4 C16 H16 124.4 . .
N6 C16 H16 124.4 . .
C22 C17 C18 118.1(3) . .
C22 C17 P3 122.8(3) . .
C18 C17 P3 119.2(3) . .
C19 C18 C17 121.2(4) . .
C19 C18 H18 119.4 . .
C17 C18 H18 119.4 . .
C20 C19 C18 119.3(4) . .
C20 C19 H19 120.4 . .
C18 C19 H19 120.4 . .
C19 C20 C21 121.3(3) . .
C19 C20 N9 118.2(3) . .
C21 C20 N9 120.4(3) . .
C20 C21 C22 118.6(4) . .
C20 C21 H21 120.7 . .
C22 C21 H21 120.7 . .
C17 C22 C21 121.5(4) . .
C17 C22 H22 119.2 . .
C21 C22 H22 119.2 . .
N8 C23 N9 110.6(3) . .
N8 C23 H23 124.7 . .
N9 C23 H23 124.7 . .
N7 C24 N9 111.4(3) . .
N7 C24 H24 124.3 . .
N9 C24 H24 124.3 . .

loop_
_geom_bond_atom_site_label_1
_geom_bond_atom_site_label_2
_geom_bond_distance
_geom_bond_site_symmetry_2
Co1 O7 2.009(2) .
Co1 O7 2.009(2) 3_657
Co1 O1 2.134(3) 3_657
Co1 O1 2.134(3) .
Co1 N7 2.265(3) 3_656
Co1 N7 2.265(3) 1_556
Co2 O9 2.039(3) .
Co2 O3 2.056(3) .
Co2 O2 2.086(3) 3_557
Co2 O4 2.114(3) .
Co2 N8 2.135(3) 1_556
Co2 N2 2.185(3) 3_556
Co3 O6 1.966(3) 3_557
Co3 O8 1.978(3) 3_657
Co3 O1 2.065(3) .
Co3 N1 2.066(3) 1_556
Co3 O2 2.278(3) .
O1 P1 1.553(3) .
O2 P1 1.523(3) .
O2 Co2 2.086(3) 3_557
O3 P1 1.489(3) .
O4 P2 1.492(3) .
O5 P2 1.585(3) .
O5 H5A 0.8200 .
O6 P2 1.515(3) .
O6 Co3 1.966(3) 3_557
O7 P3 1.511(3) .
O8 P3 1.526(3) .
O8 Co3 1.978(3) 3_657
O9 P3 1.510(3) .
N1 C8 1.312(5) .
N1 N2 1.371(4) .
N1 Co3 2.066(3) 1_554
N2 C7 1.302(5) .
N2 Co2 2.185(3) 3_556
N3 C8 1.355(5) .
N3 C7 1.370(5) .
N3 C4 1.447(5) .
N4 C16 1.308(6) .
N4 N5 1.376(6) .
N5 C15 1.305(6) .
N6 C15 1.345(6) .
N6 C16 1.357(6) .
N6 C12 1.445(5) .
N7 C24 1.297(5) .
N7 N8 1.384(4) .
N7 Co1 2.265(3) 1_554
N8 C23 1.305(5) .
N8 Co2 2.136(3) 1_554
N9 C23 1.348(5) .
N9 C24 1.359(5) .
N9 C20 1.438(5) .
P1 C1 1.821(4) .
P2 C9 1.814(4) .
P3 C17 1.832(4) .
C1 C2 1.391(6) .
C1 C6 1.395(5) .
C2 C3 1.398(6) .
C2 H2 0.9300 .
C3 C4 1.380(6) .
C3 H3 0.9300 .
C4 C5 1.375(6) .
C5 C6 1.383(6) .
C5 H5 0.9300 .
C6 H6 0.9300 .
C7 H7 0.9300 .
C8 H8 0.9300 .
C9 C10 1.380(6) .
C9 C14 1.380(6) .
C10 C11 1.399(6) .
C10 H10 0.9300 .
C11 C12 1.365(7) .
C11 H11 0.9300 .
C12 C13 1.373(7) .
C13 C14 1.393(7) .
C13 H13 0.9300 .
C14 H14 0.9300 .
C15 H15 0.9300 .
C16 H16 0.9300 .
C17 C22 1.390(5) .
C17 C18 1.401(5) .
C18 C19 1.383(5) .
C18 H18 0.9300 .
C19 C20 1.380(6) .
C19 H19 0.9300 .
C20 C21 1.388(6) .
C21 C22 1.394(5) .
C21 H21 0.9300 .
C22 H22 0.9300 .
C23 H23 0.9300 .
C24 H24 0.9300 .

loop_
_geom_hbond_atom_site_label_D
_geom_hbond_atom_site_label_H
_geom_hbond_atom_site_label_A
_geom_hbond_distance_DH
_geom_hbond_distance_HA
_geom_hbond_distance_DA
_geom_hbond_angle_DHA
_geom_hbond_site_symmetry_A
O5 H5A N4 0.82 1.96 2.746(5) 161.7 1_554

loop_
_geom_torsion_atom_site_label_1
_geom_torsion_atom_site_label_2
_geom_torsion_atom_site_label_3
_geom_torsion_atom_site_label_4
_geom_torsion
_geom_torsion_site_symmetry_1
_geom_torsion_site_symmetry_4
O6 Co3 O1 P1 65.00(17) 3_557 .
O8 Co3 O1 P1 -175.47(13) 3_657 .
N1 Co3 O1 P1 -70.82(17) 1_556 .
O2 Co3 O1 P1 -3.75(11) . .
O6 Co3 O1 Co1 -145.49(14) 3_557 .
O8 Co3 O1 Co1 -25.96(17) 3_657 .
N1 Co3 O1 Co1 78.70(18) 1_556 .
O2 Co3 O1 Co1 145.76(17) . .
O7 Co1 O1 P1 -38.83(19) . .
O7 Co1 O1 P1 141.18(19) 3_657 .
O1 Co1 O1 P1 130(6) 3_657 .
N7 Co1 O1 P1 -124.27(19) 3_656 .
N7 Co1 O1 P1 55.73(19) 1_556 .
O7 Co1 O1 Co3 -179.05(15) . .
O7 Co1 O1 Co3 0.95(15) 3_657 .
O1 Co1 O1 Co3 -11(6) 3_657 .
N7 Co1 O1 Co3 95.51(16) 3_656 .
N7 Co1 O1 Co3 -84.49(16) 1_556 .
O6 Co3 O2 P1 -125.80(14) 3_557 .
O8 Co3 O2 P1 45.8(5) 3_657 .
O1 Co3 O2 P1 3.79(11) . .
N1 Co3 O2 P1 132.55(15) 1_556 .
O6 Co3 O2 Co2 69.83(15) 3_557 3_557
O8 Co3 O2 Co2 -118.5(5) 3_657 3_557
O1 Co3 O2 Co2 -160.58(16) . 3_557
N1 Co3 O2 Co2 -31.82(15) 1_556 3_557
O9 Co2 O3 P1 94.8(6) . .
O2 Co2 O3 P1 -94.0(6) 3_557 .
O4 Co2 O3 P1 -68.6(12) . .
N8 Co2 O3 P1 2.8(6) 1_556 .
N2 Co2 O3 P1 -178.6(6) 3_556 .
O9 Co2 O4 P2 138.2(3) . .
O3 Co2 O4 P2 -58.3(10) . .
O2 Co2 O4 P2 -32.7(3) 3_557 .
N8 Co2 O4 P2 -129.8(3) 1_556 .
N2 Co2 O4 P2 51.4(3) 3_556 .
O7 Co1 O7 P3 167.2(6) 3_657 .
O1 Co1 O7 P3 -52.2(3) 3_657 .
O1 Co1 O7 P3 127.8(3) . .
N7 Co1 O7 P3 -141.7(3) 3_656 .
N7 Co1 O7 P3 38.3(3) 1_556 .
O3 Co2 O9 P3 -28.8(2) . .
O2 Co2 O9 P3 -152.5(5) 3_557 .
O4 Co2 O9 P3 149.2(2) . .
N8 Co2 O9 P3 61.0(2) 1_556 .
N2 Co2 O9 P3 -117.4(2) 3_556 .
C8 N1 N2 C7 0.4(5) . .
Co3 N1 N2 C7 176.2(3) 1_554 .
C8 N1 N2 Co2 170.6(3) . 3_556
Co3 N1 N2 Co2 -13.5(4) 1_554 3_556
C16 N4 N5 C15 1.6(6) . .
C24 N7 N8 C23 0.5(4) . .
Co1 N7 N8 C23 -175.9(3) 1_554 .
C24 N7 N8 Co2 -169.6(3) . 1_554
Co1 N7 N8 Co2 14.1(5) 1_554 1_554
Co2 O3 P1 O2 86.2(6) . .
Co2 O3 P1 O1 -38.0(6) . .
Co2 O3 P1 C1 -155.4(6) . .
Co2 O2 P1 O3 14.9(4) 3_557 .
Co3 O2 P1 O3 -135.93(14) . .
Co2 O2 P1 O1 146.1(3) 3_557 .
Co3 O2 P1 O1 -4.78(14) . .
Co2 O2 P1 C1 -102.5(3) 3_557 .
Co3 O2 P1 C1 106.65(15) . .
Co3 O1 P1 O3 136.12(15) . .
Co1 O1 P1 O3 -11.7(3) . .
Co3 O1 P1 O2 5.33(16) . .
Co1 O1 P1 O2 -142.53(18) . .
Co3 O1 P1 C1 -106.87(15) . .
Co1 O1 P1 C1 105.3(2) . .
Co2 O4 P2 O6 -2.2(3) . .
Co2 O4 P2 O5 -128.0(2) . .
Co2 O4 P2 C9 121.2(3) . .
Co3 O6 P2 O4 4.5(4) 3_557 .
Co3 O6 P2 O5 131.1(3) 3_557 .
Co3 O6 P2 C9 -120.9(3) 3_557 .
Co2 O9 P3 O7 1.0(3) . .
Co2 O9 P3 O8 -129.6(2) . .
Co2 O9 P3 C17 115.3(2) . .
Co1 O7 P3 O9 -71.7(3) . .
Co1 O7 P3 O8 58.7(3) . .
Co1 O7 P3 C17 173.2(2) . .
Co3 O8 P3 O9 129.42(19) 3_657 .
Co3 O8 P3 O7 -3.2(3) 3_657 .
Co3 O8 P3 C17 -116.1(2) 3_657 .
O3 P1 C1 C2 143.1(4) . .
O2 P1 C1 C2 -91.8(4) . .
O1 P1 C1 C2 17.8(4) . .
O3 P1 C1 C6 -36.8(3) . .
O2 P1 C1 C6 88.3(3) . .
O1 P1 C1 C6 -162.0(3) . .
C6 C1 C2 C3 3.3(7) . .
P1 C1 C2 C3 -176.6(4) . .
C1 C2 C3 C4 -1.5(7) . .
C2 C3 C4 C5 -2.1(7) . .
C2 C3 C4 N3 175.1(4) . .
C8 N3 C4 C5 139.8(5) . .
C7 N3 C4 C5 -29.2(6) . .
C8 N3 C4 C3 -37.5(7) . .
C7 N3 C4 C3 153.5(5) . .
C3 C4 C5 C6 3.9(7) . .
N3 C4 C5 C6 -173.4(4) . .
C4 C5 C6 C1 -2.1(7) . .
C2 C1 C6 C5 -1.4(6) . .
P1 C1 C6 C5 178.4(3) . .
N1 N2 C7 N3 -0.1(5) . .
Co2 N2 C7 N3 -169.9(3) 3_556 .
C8 N3 C7 N2 -0.2(5) . .
C4 N3 C7 N2 170.9(4) . .
N2 N1 C8 N3 -0.5(5) . .
Co3 N1 C8 N3 -175.8(3) 1_554 .
C7 N3 C8 N1 0.4(5) . .
C4 N3 C8 N1 -170.5(4) . .
O4 P2 C9 C10 27.4(4) . .
O6 P2 C9 C10 157.4(4) . .
O5 P2 C9 C10 -89.4(4) . .
O4 P2 C9 C14 -152.1(4) . .
O6 P2 C9 C14 -22.1(5) . .
O5 P2 C9 C14 91.1(4) . .
C14 C9 C10 C11 0.5(8) . .
P2 C9 C10 C11 -179.1(4) . .
C9 C10 C11 C12 -0.1(9) . .
C10 C11 C12 C13 -0.9(9) . .
C10 C11 C12 N6 -179.6(5) . .
C15 N6 C12 C11 111.0(6) . .
C16 N6 C12 C11 -70.9(7) . .
C15 N6 C12 C13 -67.8(7) . .
C16 N6 C12 C13 110.3(6) . .
C11 C12 C13 C14 1.4(9) . .
N6 C12 C13 C14 -179.8(5) . .
C10 C9 C14 C13 0.1(9) . .
P2 C9 C14 C13 179.7(5) . .
C12 C13 C14 C9 -1.1(10) . .
N4 N5 C15 N6 -2.0(6) . .
C16 N6 C15 N5 1.7(6) . .
C12 N6 C15 N5 -179.9(4) . .
N5 N4 C16 N6 -0.6(6) . .
C15 N6 C16 N4 -0.6(6) . .
C12 N6 C16 N4 -179.1(4) . .
O9 P3 C17 C22 75.3(4) . .
O7 P3 C17 C22 -162.2(3) . .
O8 P3 C17 C22 -43.5(4) . .
O9 P3 C17 C18 -103.6(3) . .
O7 P3 C17 C18 19.0(3) . .
O8 P3 C17 C18 137.6(3) . .
C22 C17 C18 C19 2.3(6) . .
P3 C17 C18 C19 -178.8(3) . .
C17 C18 C19 C20 -1.7(6) . .
C18 C19 C20 C21 -0.3(6) . .
C18 C19 C20 N9 178.0(4) . .
C23 N9 C20 C19 120.5(5) . .
C24 N9 C20 C19 -55.4(6) . .
C23 N9 C20 C21 -61.1(6) . .
C24 N9 C20 C21 123.0(5) . .
C19 C20 C21 C22 1.6(6) . .
N9 C20 C21 C22 -176.7(4) . .
C18 C17 C22 C21 -1.0(6) . .
P3 C17 C22 C21 -179.8(3) . .
C20 C21 C22 C17 -0.9(6) . .
N7 N8 C23 N9 -0.2(4) . .
Co2 N8 C23 N9 170.2(3) 1_554 .
C24 N9 C23 N8 -0.2(5) . .
C20 N9 C23 N8 -176.7(4) . .
N8 N7 C24 N9 -0.6(5) . .
Co1 N7 C24 N9 176.7(3) 1_554 .
C23 N9 C24 N7 0.5(5) . .
C20 N9 C24 N7 177.3(4) . .
